data_7106507
loop_
_publ_author_name
'Chitoshi Kitamura'
'Akira Takenaka'
'Takeshi Kawase'
'Takashi Kobayashi'
'Hiroyoshi Naito;'

_publ_section_title
;
 Octaalkyl tetracene-1,2,3,4,7,8,9,10-octacarboxylates: synthesis by
 twofold [2+2+2] cocyclization and crystallochromy
;
_journal_name_full Chem.Commun.
_journal_page_first 6653
_journal_paper_doi 10.1039/c1cc11655j
_journal_year 2011
_chemical_formula_moiety 'C50 H60 O16'
_chemical_formula_sum 'C50 H60 O16'
_chemical_formula_weight 916.98
_chemical_melting_point 428
_chemical_name_common 'Octapropyl tetracene-1,2,3,4,7,8,9,10-octacarboxylate'
_chemical_name_systematic
;
Octapropyl tetracene-1,2,3,4,7,8,9,10-octacarboxylate
;
_space_group_IT_number 2
_symmetry_cell_setting triclinic
_symmetry_Int_Tables_number 2
_symmetry_space_group_name_Hall '-P 1'
_symmetry_space_group_name_H-M 'P -1'
_atom_sites_solution_hydrogens geom
_atom_sites_solution_primary direct
_atom_sites_solution_secondary difmap
_audit_creation_date 2010-08-05
_audit_creation_method WinGX
_cell_angle_alpha 72.313(4)
_cell_angle_beta 73.227(4)
_cell_angle_gamma 73.558(4)
_cell_formula_units_Z 1
_cell_length_a 9.570(2)
_cell_length_b 10.081(2)
_cell_length_c 13.754(2)
_cell_measurement_reflns_used 5718
_cell_measurement_temperature 173
_cell_measurement_theta_max 27.415
_cell_measurement_theta_min 2.99
_cell_measurement_wavelength 0.71073
_cell_volume 1182.3(4)
_computing_cell_refinement 'RAPID-AUTO (Rigaku, 2006)'
_computing_data_collection 'RAPID-AUTO (Rigaku, 2006)'
_computing_data_reduction 'RAPID-AUTO (Rigaku, 2006)'
_computing_molecular_graphics 'Ortep-3 for Windows (Farrugia, 1997)'
_computing_publication_material 'WinGX (Farrugia, 1999)'
_computing_structure_refinement 'SHELXL-97 (Sheldrick, 2008)'
_computing_structure_solution 'SIR2004 (Giacovazzo et al, 2005)'
_diffrn_ambient_temperature 173
_diffrn_detector_area_resol_mean 10
_diffrn_measured_fraction_theta_full 0.994
_diffrn_measured_fraction_theta_max 0.994
_diffrn_measurement_device_type 'Rigaku R-Axis Rapid'
_diffrn_measurement_method '\f and \w'
_diffrn_radiation_monochromator graphite
_diffrn_radiation_probe x-ray
_diffrn_radiation_type MoK\a
_diffrn_radiation_wavelength 0.71073
_diffrn_reflns_av_R_equivalents 0.0823
_diffrn_reflns_av_unetI/netI 0.0824
_diffrn_reflns_limit_h_max 12
_diffrn_reflns_limit_h_min -12
_diffrn_reflns_limit_k_max 13
_diffrn_reflns_limit_k_min -12
_diffrn_reflns_limit_l_max 17
_diffrn_reflns_limit_l_min -17
_diffrn_reflns_number 19549
_diffrn_reflns_theta_full 27.48
_diffrn_reflns_theta_max 27.48
_diffrn_reflns_theta_min 2.99
_diffrn_source 'fine-focus sealed x-ray tube'
_diffrn_standards_number 0
_exptl_absorpt_coefficient_mu 0.096
_exptl_absorpt_correction_type none
_exptl_crystal_colour orange
_exptl_crystal_density_diffrn 1.288
_exptl_crystal_density_method 'not measured'
_exptl_crystal_description prism
_exptl_crystal_F_000 488
_exptl_crystal_size_max 0.35
_exptl_crystal_size_mid 0.19
_exptl_crystal_size_min 0.13
_refine_diff_density_max 0.297
_refine_diff_density_min -0.253
_refine_diff_density_rms 0.049
_refine_ls_extinction_method none
_refine_ls_goodness_of_fit_ref 0.969
_refine_ls_hydrogen_treatment constr
_refine_ls_matrix_type full
_refine_ls_number_parameters 363
_refine_ls_number_reflns 5390
_refine_ls_number_restraints 0
_refine_ls_restrained_S_all 0.969
_refine_ls_R_factor_all 0.1546
_refine_ls_R_factor_gt 0.0805
_refine_ls_shift/su_max 0
_refine_ls_shift/su_mean 0
_refine_ls_structure_factor_coef Fsqd
_refine_ls_weighting_details 'calc w=1/[\s^2^(Fo^2^)+(0.1284P)^2^+0.0000P] where P=(Fo^2^+2Fc^2^)/3'
_refine_ls_weighting_scheme calc
_refine_ls_wR_factor_gt 0.2098
_refine_ls_wR_factor_ref 0.2587
_reflns_number_gt 2397
_reflns_number_total 5390
_reflns_threshold_expression >2\s(I)
_cod_data_source_file c1cc11655j.txt
_cod_data_source_block pret
_cod_database_code 7106507

loop_
_symmetry_equiv_pos_as_xyz
'x, y, z'
'-x, -y, -z'

loop_
_atom_site_label
_atom_site_type_symbol
_atom_site_fract_x
_atom_site_fract_y
_atom_site_fract_z
_atom_site_U_iso_or_equiv
_atom_site_adp_type
_atom_site_occupancy
_atom_site_symmetry_multiplicity
_atom_site_calc_flag
_atom_site_refinement_flags
_atom_site_disorder_assembly
_atom_site_disorder_group
C1 C 0.5570(4) 0.0998(3) 0.6714(2) 0.0584(8) Uani 1 1 d . . .
C2 C 0.6370(4) 0.0383(3) 0.7471(3) 0.0596(8) Uani 1 1 d . . .
C3 C 0.7095(4) 0.1216(3) 0.7782(3) 0.0614(9) Uani 1 1 d . B .
C4 C 0.6995(4) 0.2632(4) 0.7295(3) 0.0616(8) Uani 1 1 d . . .
C5 C 0.6198(4) 0.3317(3) 0.6482(2) 0.0574(8) Uani 1 1 d . . .
C6 C 0.5479(4) 0.2484(3) 0.6162(2) 0.0584(8) Uani 1 1 d . . .
C7 C 0.4751(4) 0.3130(3) 0.5349(2) 0.0592(8) Uani 1 1 d . . .
H7 H 0.4301 0.2575 0.513 0.071 Uiso 1 1 calc R . .
C8 C 0.4650(4) 0.4585(3) 0.4834(2) 0.0579(8) Uani 1 1 d . . .
C9 C 0.6096(4) 0.4756(3) 0.5975(2) 0.0602(8) Uani 1 1 d . . .
H9 H 0.6554 0.5307 0.6192 0.072 Uiso 1 1 calc R . .
C10 C 0.4821(4) 0.0088(4) 0.6425(2) 0.0588(8) Uani 1 1 d . . .
C11 C 0.2471(4) -0.0121(4) 0.6283(3) 0.0696(10) Uani 1 1 d . . .
H11A H 0.1994 -0.076 0.6918 0.084 Uiso 0.480(10) 1 calc PR A 1
H11B H 0.3084 -0.0684 0.5771 0.084 Uiso 0.480(10) 1 calc PR A 1
H11C H 0.2479 -0.1064 0.6784 0.084 Uiso 0.520(10) 1 d PR A 2
H11D H 0.2926 -0.0279 0.5573 0.084 Uiso 0.520(10) 1 d PR A 2
C12A C 0.1317(14) 0.1098(13) 0.5817(9) 0.070(3) Uani 0.480(10) 1 d P A 1
H12A H 0.0731 0.1657 0.6337 0.085 Uiso 0.480(10) 1 calc PR A 1
H12B H 0.1818 0.1739 0.5197 0.085 Uiso 0.480(10) 1 calc PR A 1
C13A C 0.0296(10) 0.0471(10) 0.5504(7) 0.088(3) Uani 0.480(10) 1 d P A 1
H13A H -0.0449 0.1244 0.519 0.133 Uiso 0.480(10) 1 calc PR A 1
H13B H -0.0212 -0.0145 0.6125 0.133 Uiso 0.480(10) 1 calc PR A 1
H13C H 0.0887 -0.0089 0.4995 0.133 Uiso 0.480(10) 1 calc PR A 1
C12B C 0.0914(11) 0.0679(12) 0.6324(8) 0.073(3) Uani 0.520(10) 1 d P A 2
H12C H 0.0522 0.0996 0.6985 0.088 Uiso 0.520(10) 1 calc PR A 2
H12D H 0.0296 0.004 0.6325 0.088 Uiso 0.520(10) 1 calc PR A 2
C13B C 0.0776(12) 0.1988(11) 0.5393(7) 0.087(3) Uani 0.520(10) 1 d P A 2
H13D H -0.027 0.25 0.5462 0.131 Uiso 0.520(10) 1 calc PR A 2
H13E H 0.1118 0.1675 0.4739 0.131 Uiso 0.520(10) 1 calc PR A 2
H13F H 0.1391 0.2621 0.5386 0.131 Uiso 0.520(10) 1 calc PR A 2
C14 C 0.6555(5) -0.1193(4) 0.7973(3) 0.0630(9) Uani 1 1 d . . .
C15 C 0.5208(5) -0.3034(4) 0.8953(3) 0.0844(12) Uani 1 1 d . . .
H15A H 0.4953 -0.3209 0.9725 0.101 Uiso 1 1 calc R . .
H15B H 0.62 -0.3639 0.874 0.101 Uiso 1 1 calc R . .
C16 C 0.4043(6) -0.3393(5) 0.8587(3) 0.0892(13) Uani 1 1 d . . .
H16A H 0.4293 -0.3171 0.7813 0.107 Uiso 1 1 calc R . .
H16B H 0.4083 -0.443 0.8846 0.107 Uiso 1 1 calc R . .
C17 C 0.2487(5) -0.2609(5) 0.8946(3) 0.0936(13) Uani 1 1 d . . .
H17A H 0.1795 -0.2879 0.8673 0.14 Uiso 1 1 calc R . .
H17B H 0.2433 -0.1581 0.8688 0.14 Uiso 1 1 calc R . .
H17C H 0.2212 -0.2854 0.9713 0.14 Uiso 1 1 calc R . .
C18 C 0.7944(6) 0.0588(4) 0.8620(4) 0.0853(13) Uani 1 1 d . . .
C19A C 0.7685(14) -0.0949(10) 1.0452(8) 0.080(3) Uani 0.607(11) 1 d P B 3
H19A H 0.7216 -0.0314 1.0937 0.096 Uiso 0.607(11) 1 calc PR B 3
H19B H 0.878 -0.1028 1.0279 0.096 Uiso 0.607(11) 1 calc PR B 3
C20A C 0.7316(16) -0.2449(13) 1.0975(11) 0.086(4) Uani 0.607(11) 1 d P B 3
H20A H 0.7404 -0.2732 1.1714 0.103 Uiso 0.607(11) 1 calc PR B 3
H20B H 0.6271 -0.2405 1.0969 0.103 Uiso 0.607(11) 1 calc PR B 3
C21A C 0.8331(11) -0.3534(7) 1.0425(7) 0.097(3) Uani 0.607(11) 1 d P B 3
H21A H 0.8056 -0.4459 1.0765 0.146 Uiso 0.607(11) 1 calc PR B 3
H21B H 0.9362 -0.3605 1.0453 0.146 Uiso 0.607(11) 1 calc PR B 3
H21C H 0.8247 -0.3255 0.9693 0.146 Uiso 0.607(11) 1 calc PR B 3
C19B C 0.8568(16) -0.1026(15) 1.0021(11) 0.073(4) Uani 0.393(11) 1 d P B 4
H19C H 0.9064 -0.0363 1.0135 0.087 Uiso 0.393(11) 1 calc PR B 4
H19D H 0.9346 -0.1782 0.9738 0.087 Uiso 0.393(11) 1 calc PR B 4
C20B C 0.7604(13) -0.1661(17) 1.1023(10) 0.067(3) Uani 0.393(11) 1 d P B 4
H20C H 0.681 -0.0883 1.1267 0.08 Uiso 0.393(11) 1 calc PR B 4
H20D H 0.8218 -0.2094 1.1554 0.08 Uiso 0.393(11) 1 calc PR B 4
C21B C 0.688(3) -0.277(3) 1.0974(18) 0.103(7) Uani 0.393(11) 1 d P B 4
H21D H 0.6244 -0.3098 1.166 0.155 Uiso 0.393(11) 1 calc PR B 4
H21E H 0.765 -0.358 1.0779 0.155 Uiso 0.393(11) 1 calc PR B 4
H21F H 0.6264 -0.2361 1.045 0.155 Uiso 0.393(11) 1 calc PR B 4
C22 C 0.7647(4) 0.3529(3) 0.7679(3) 0.0649(9) Uani 1 1 d . . .
C23 C 0.9509(5) 0.4832(4) 0.7303(3) 0.0814(11) Uani 1 1 d . . .
H23A H 0.9828 0.4324 0.7968 0.098 Uiso 1 1 calc R . .
H23B H 0.8773 0.5719 0.7409 0.098 Uiso 1 1 calc R . .
C24 C 1.0802(5) 0.5179(6) 0.6474(4) 0.1135(18) Uani 1 1 d . . .
H24A H 1.0482 0.5622 0.5803 0.136 Uiso 1 1 calc R . .
H24B H 1.1551 0.4288 0.6399 0.136 Uiso 1 1 calc R . .
C25 C 1.1517(5) 0.6185(5) 0.6696(4) 0.0981(14) Uani 1 1 d . . .
H25A H 1.2371 0.6391 0.612 0.147 Uiso 1 1 calc R . .
H25B H 1.186 0.574 0.735 0.147 Uiso 1 1 calc R . .
H25C H 1.0784 0.7074 0.6761 0.147 Uiso 1 1 calc R . .
O1 O 0.5459(3) -0.0989(2) 0.61514(17) 0.0677(7) Uani 1 1 d . . .
O2 O 0.3363(3) 0.0634(2) 0.65374(18) 0.0697(7) Uani 1 1 d . A .
O3 O 0.7756(3) -0.2001(3) 0.7894(2) 0.0768(7) Uani 1 1 d . . .
O4 O 0.5241(3) -0.1516(2) 0.84722(18) 0.0686(7) Uani 1 1 d . . .
O5A O 0.9307(10) 0.0809(8) 0.8348(8) 0.108(3) Uani 0.607(11) 1 d P B 3
O6A O 0.7119(13) -0.0373(19) 0.9514(10) 0.071(3) Uani 0.607(11) 1 d P B 3
O5B O 0.8743(9) 0.1004(8) 0.8926(6) 0.059(2) Uani 0.393(11) 1 d P B 4
O6B O 0.7564(18) -0.025(3) 0.9284(13) 0.057(3) Uani 0.393(11) 1 d P B 4
O7 O 0.7070(4) 0.3883(3) 0.8480(2) 0.0907(9) Uani 1 1 d . . .
O8 O 0.8824(3) 0.3931(3) 0.7006(2) 0.0783(8) Uani 1 1 d . . .

loop_
_atom_site_aniso_label
_atom_site_aniso_U_11
_atom_site_aniso_U_22
_atom_site_aniso_U_33
_atom_site_aniso_U_23
_atom_site_aniso_U_13
_atom_site_aniso_U_12
C1 0.060(2) 0.0620(19) 0.0609(18) -0.0226(16) -0.0072(16) -0.0222(16)
C2 0.058(2) 0.0596(18) 0.0655(19) -0.0214(16) -0.0081(16) -0.0186(16)
C3 0.059(2) 0.0596(19) 0.073(2) -0.0203(17) -0.0177(17) -0.0160(16)
C4 0.061(2) 0.064(2) 0.0679(19) -0.0215(17) -0.0154(17) -0.0198(16)
C5 0.058(2) 0.0593(18) 0.0626(18) -0.0222(16) -0.0100(16) -0.0199(16)
C6 0.062(2) 0.0610(19) 0.0584(18) -0.0209(15) -0.0079(16) -0.0208(16)
C7 0.060(2) 0.066(2) 0.0619(18) -0.0250(16) -0.0085(16) -0.0244(16)
C8 0.063(2) 0.0574(18) 0.0608(18) -0.0212(16) -0.0098(16) -0.0210(16)
C9 0.063(2) 0.0645(19) 0.0660(19) -0.0259(17) -0.0122(17) -0.0241(16)
C10 0.066(2) 0.067(2) 0.0501(17) -0.0175(16) -0.0129(16) -0.0201(18)
C11 0.077(3) 0.074(2) 0.073(2) -0.0147(18) -0.028(2) -0.0306(19)
C12A 0.074(8) 0.096(9) 0.055(6) -0.030(7) -0.003(6) -0.039(6)
C13A 0.079(6) 0.101(7) 0.104(7) -0.036(5) -0.037(5) -0.017(5)
C12B 0.067(6) 0.102(7) 0.063(6) -0.032(5) -0.002(5) -0.037(5)
C13B 0.096(7) 0.092(7) 0.083(6) -0.017(5) -0.029(5) -0.031(5)
C14 0.069(2) 0.067(2) 0.0616(19) -0.0227(17) -0.0133(18) -0.021(2)
C15 0.101(3) 0.071(2) 0.090(3) -0.002(2) -0.031(2) -0.040(2)
C16 0.111(4) 0.089(3) 0.083(3) -0.009(2) -0.025(3) -0.055(3)
C17 0.096(3) 0.128(4) 0.075(2) -0.025(2) -0.013(2) -0.058(3)
C18 0.105(4) 0.057(2) 0.112(4) -0.016(2) -0.055(3) -0.019(2)
C19A 0.112(8) 0.058(5) 0.072(6) 0.003(4) -0.044(6) -0.016(6)
C20A 0.111(10) 0.060(7) 0.089(6) -0.004(5) -0.043(7) -0.017(6)
C21A 0.122(8) 0.080(5) 0.106(6) -0.014(4) -0.045(6) -0.033(5)
C19B 0.072(8) 0.079(7) 0.068(8) -0.004(6) -0.025(6) -0.022(7)
C20B 0.072(7) 0.052(7) 0.072(7) -0.012(6) -0.019(6) -0.006(6)
C21B 0.139(18) 0.125(15) 0.062(7) -0.021(8) -0.001(8) -0.075(12)
C22 0.071(2) 0.0595(19) 0.076(2) -0.0182(18) -0.029(2) -0.0167(18)
C23 0.084(3) 0.076(2) 0.107(3) -0.031(2) -0.035(2) -0.027(2)
C24 0.080(3) 0.136(4) 0.156(4) -0.092(4) 0.021(3) -0.057(3)
C25 0.084(3) 0.103(3) 0.131(4) -0.052(3) -0.012(3) -0.042(3)
O1 0.0773(17) 0.0658(14) 0.0712(14) -0.0268(12) -0.0195(12) -0.0186(12)
O2 0.0697(17) 0.0697(14) 0.0836(16) -0.0282(13) -0.0172(13) -0.0257(13)
O3 0.0763(19) 0.0661(14) 0.0909(17) -0.0245(14) -0.0145(15) -0.0177(14)
O4 0.0721(17) 0.0669(14) 0.0730(14) -0.0159(12) -0.0156(12) -0.0261(12)
O5A 0.105(6) 0.111(5) 0.123(6) 0.019(5) -0.069(5) -0.051(4)
O6A 0.075(7) 0.072(4) 0.063(5) -0.013(4) -0.008(4) -0.024(6)
O5B 0.068(5) 0.071(4) 0.049(4) -0.017(3) -0.007(3) -0.035(3)
O6B 0.045(7) 0.080(9) 0.047(7) -0.013(7) -0.012(5) -0.013(6)
O7 0.126(3) 0.101(2) 0.0693(16) -0.0212(15) -0.0213(16) -0.0623(18)
O8 0.0639(16) 0.0808(16) 0.1115(19) -0.0505(15) -0.0117(15) -0.0266(13)

loop_
_atom_type_symbol
_atom_type_description
_atom_type_scat_dispersion_real
_atom_type_scat_dispersion_imag
_atom_type_scat_source
C C 0.0033 0.0016 'International Tables Vol C Tables 4.2.6.8 and 6.1.1.4'
H H 0 0 'International Tables Vol C Tables 4.2.6.8 and 6.1.1.4'
O O 0.0106 0.006 'International Tables Vol C Tables 4.2.6.8 and 6.1.1.4'

loop_
_geom_angle_atom_site_label_1
_geom_angle_atom_site_label_2
_geom_angle_atom_site_label_3
_geom_angle
_geom_angle_site_symmetry_1
_geom_angle_site_symmetry_3
_geom_angle_publ_flag
C2 C1 C6 121.2(3) . . ?
C2 C1 C10 118.7(3) . . ?
C6 C1 C10 120.0(3) . . ?
C1 C2 C3 120.7(3) . . ?
C1 C2 C14 120.3(3) . . ?
C3 C2 C14 119.0(3) . . ?
C4 C3 C2 119.4(3) . . ?
C4 C3 C18 118.6(3) . . ?
C2 C3 C18 122.0(3) . . ?
C3 C4 C5 122.0(3) . . ?
C3 C4 C22 119.3(3) . . ?
C5 C4 C22 118.6(3) . . ?
C9 C5 C4 122.5(3) . . ?
C9 C5 C6 118.7(3) . . ?
C4 C5 C6 118.8(3) . . ?
C7 C6 C5 119.1(3) . . ?
C7 C6 C1 123.1(3) . . ?
C5 C6 C1 117.8(3) . . ?
C6 C7 C8 122.3(3) . . ?
C6 C7 H7 118.8 . . ?
C8 C7 H7 118.8 . . ?
C9 C8 C7 122.6(3) 2_666 . ?
C9 C8 C8 119.0(3) 2_666 2_666 ?
C7 C8 C8 118.4(4) . 2_666 ?
C8 C9 C5 122.5(3) 2_666 . ?
C8 C9 H9 118.8 2_666 . ?
C5 C9 H9 118.8 . . ?
O1 C10 O2 125.2(3) . . ?
O1 C10 C1 124.2(3) . . ?
O2 C10 C1 110.6(3) . . ?
O2 C11 C12B 111.9(5) . . ?
O2 C11 C12A 102.0(4) . . ?
C12B C11 C12A 29.2(3) . . ?
O2 C11 H11A 111.4 . . ?
C12B C11 H11A 82.2 . . ?
C12A C11 H11A 111.4 . . ?
O2 C11 H11B 111.4 . . ?
C12B C11 H11B 126.5 . . ?
C12A C11 H11B 111.4 . . ?
H11A C11 H11B 109.2 . . ?
O2 C11 H11C 109.2 . . ?
C12B C11 H11C 109.2 . . ?
C12A C11 H11C 136.9 . . ?
H11A C11 H11C 29.1 . . ?
H11B C11 H11C 84.1 . . ?
O2 C11 H11D 109.2 . . ?
C12B C11 H11D 109.2 . . ?
C12A C11 H11D 88.1 . . ?
H11A C11 H11D 129.2 . . ?
H11B C11 H11D 25.1 . . ?
H11C C11 H11D 107.9 . . ?
C13A C12A C11 108.2(8) . . ?
C13A C12A H12A 110.1 . . ?
C11 C12A H12A 110.1 . . ?
C13A C12A H12B 110.1 . . ?
C11 C12A H12B 110.1 . . ?
H12A C12A H12B 108.4 . . ?
C12A C13A H13A 109.5 . . ?
C12A C13A H13B 109.5 . . ?
H13A C13A H13B 109.5 . . ?
C12A C13A H13C 109.5 . . ?
H13A C13A H13C 109.5 . . ?
H13B C13A H13C 109.5 . . ?
C11 C12B C13B 112.3(8) . . ?
C11 C12B H12C 109.2 . . ?
C13B C12B H12C 109.2 . . ?
C11 C12B H12D 109.2 . . ?
C13B C12B H12D 109.2 . . ?
H12C C12B H12D 107.9 . . ?
C12B C13B H13D 109.5 . . ?
C12B C13B H13E 109.5 . . ?
H13D C13B H13E 109.5 . . ?
C12B C13B H13F 109.5 . . ?
H13D C13B H13F 109.5 . . ?
H13E C13B H13F 109.5 . . ?
O3 C14 O4 127.2(3) . . ?
O3 C14 C2 122.3(3) . . ?
O4 C14 C2 110.5(3) . . ?
O4 C15 C16 108.2(3) . . ?
O4 C15 H15A 110.1 . . ?
C16 C15 H15A 110.1 . . ?
O4 C15 H15B 110.1 . . ?
C16 C15 H15B 110.1 . . ?
H15A C15 H15B 108.4 . . ?
C17 C16 C15 113.8(4) . . ?
C17 C16 H16A 108.8 . . ?
C15 C16 H16A 108.8 . . ?
C17 C16 H16B 108.8 . . ?
C15 C16 H16B 108.8 . . ?
H16A C16 H16B 107.7 . . ?
C16 C17 H17A 109.5 . . ?
C16 C17 H17B 109.5 . . ?
H17A C17 H17B 109.5 . . ?
C16 C17 H17C 109.5 . . ?
H17A C17 H17C 109.5 . . ?
H17B C17 H17C 109.5 . . ?
O6B C18 O5B 103.6(12) . . ?
O6B C18 O5A 123.8(10) . . ?
O5B C18 O5A 40.1(4) . . ?
O6B C18 C3 119.1(9) . . ?
O5B C18 C3 133.8(6) . . ?
O5A C18 C3 114.3(5) . . ?
O6B C18 O6A 11.5(16) . . ?
O5B C18 O6A 109.4(9) . . ?
O5A C18 O6A 134.5(7) . . ?
C3 C18 O6A 110.0(7) . . ?
O6A C19A C20A 108.3(9) . . ?
O6A C19A H19A 110 . . ?
C20A C19A H19A 110 . . ?
O6A C19A H19B 110 . . ?
C20A C19A H19B 110 . . ?
H19A C19A H19B 108.4 . . ?
C21A C20A C19A 111.5(11) . . ?
C21A C20A H20A 109.3 . . ?
C19A C20A H20A 109.3 . . ?
C21A C20A H20B 109.3 . . ?
C19A C20A H20B 109.3 . . ?
H20A C20A H20B 108 . . ?
C20A C21A H21A 109.5 . . ?
C20A C21A H21B 109.5 . . ?
H21A C21A H21B 109.5 . . ?
C20A C21A H21C 109.5 . . ?
H21A C21A H21C 109.5 . . ?
H21B C21A H21C 109.5 . . ?
O6B C19B C20B 106.5(10) . . ?
O6B C19B H19C 110.4 . . ?
C20B C19B H19C 110.4 . . ?
O6B C19B H19D 110.4 . . ?
C20B C19B H19D 110.4 . . ?
H19C C19B H19D 108.6 . . ?
C19B C20B C21B 115.7(13) . . ?
C19B C20B H20C 108.4 . . ?
C21B C20B H20C 108.4 . . ?
C19B C20B H20D 108.4 . . ?
C21B C20B H20D 108.4 . . ?
H20C C20B H20D 107.4 . . ?
C20B C21B H21D 109.5 . . ?
C20B C21B H21E 109.5 . . ?
H21D C21B H21E 109.5 . . ?
C20B C21B H21F 109.5 . . ?
H21D C21B H21F 109.5 . . ?
H21E C21B H21F 109.5 . . ?
O7 C22 O8 125.4(3) . . ?
O7 C22 C4 122.0(3) . . ?
O8 C22 C4 112.4(3) . . ?
O8 C23 C24 109.2(3) . . ?
O8 C23 H23A 109.8 . . ?
C24 C23 H23A 109.8 . . ?
O8 C23 H23B 109.8 . . ?
C24 C23 H23B 109.8 . . ?
H23A C23 H23B 108.3 . . ?
C23 C24 C25 112.3(4) . . ?
C23 C24 H24A 109.1 . . ?
C25 C24 H24A 109.1 . . ?
C23 C24 H24B 109.1 . . ?
C25 C24 H24B 109.1 . . ?
H24A C24 H24B 107.9 . . ?
C24 C25 H25A 109.5 . . ?
C24 C25 H25B 109.5 . . ?
H25A C25 H25B 109.5 . . ?
C24 C25 H25C 109.5 . . ?
H25A C25 H25C 109.5 . . ?
H25B C25 H25C 109.5 . . ?
C10 O2 C11 117.5(3) . . ?
C14 O4 C15 117.7(3) . . ?
C19A O6A C18 117.9(10) . . ?
C18 O5B O6B 36.2(7) . . ?
C18 O6B C19B 117.9(13) . . ?
C18 O6B O5B 40.2(8) . . ?
C19B O6B O5B 81.7(10) . . ?
C22 O8 C23 116.2(3) . . ?

loop_
_geom_bond_atom_site_label_1
_geom_bond_atom_site_label_2
_geom_bond_distance
_geom_bond_site_symmetry_2
_geom_bond_publ_flag
C1 C2 1.362(5) . ?
C1 C6 1.449(4) . ?
C1 C10 1.506(4) . ?
C2 C3 1.445(4) . ?
C2 C14 1.509(5) . ?
C3 C4 1.369(4) . ?
C3 C18 1.481(5) . ?
C4 C5 1.426(5) . ?
C4 C22 1.512(4) . ?
C5 C9 1.395(4) . ?
C5 C6 1.448(4) . ?
C6 C7 1.382(4) . ?
C7 C8 1.411(4) . ?
C7 H7 0.95 . ?
C8 C9 1.389(5) 2_666 ?
C8 C8 1.443(6) 2_666 ?
C9 C8 1.389(5) 2_666 ?
C9 H9 0.95 . ?
C10 O1 1.198(4) . ?
C10 O2 1.329(4) . ?
C11 O2 1.460(4) . ?
C11 C12B 1.474(11) . ?
C11 C12A 1.517(14) . ?
C11 H11A 0.99 . ?
C11 H11B 0.99 . ?
C11 H11C 0.99 . ?
C11 H11D 0.99 . ?
C12A C13A 1.516(12) . ?
C12A H12A 0.99 . ?
C12A H12B 0.99 . ?
C13A H13A 0.98 . ?
C13A H13B 0.98 . ?
C13A H13C 0.98 . ?
C12B C13B 1.540(14) . ?
C12B H12C 0.99 . ?
C12B H12D 0.99 . ?
C13B H13D 0.98 . ?
C13B H13E 0.98 . ?
C13B H13F 0.98 . ?
C14 O3 1.203(4) . ?
C14 O4 1.325(4) . ?
C15 O4 1.476(4) . ?
C15 C16 1.513(5) . ?
C15 H15A 0.99 . ?
C15 H15B 0.99 . ?
C16 C17 1.494(6) . ?
C16 H16A 0.99 . ?
C16 H16B 0.99 . ?
C17 H17A 0.98 . ?
C17 H17B 0.98 . ?
C17 H17C 0.98 . ?
C18 O6B 1.090(19) . ?
C18 O5B 1.189(8) . ?
C18 O5A 1.313(8) . ?
C18 O6A 1.491(11) . ?
C19A O6A 1.437(17) . ?
C19A C20A 1.557(13) . ?
C19A H19A 0.99 . ?
C19A H19B 0.99 . ?
C20A C21A 1.479(16) . ?
C20A H20A 0.99 . ?
C20A H20B 0.99 . ?
C21A H21A 0.98 . ?
C21A H21B 0.98 . ?
C21A H21C 0.98 . ?
C19B O6B 1.49(2) . ?
C19B C20B 1.491(17) . ?
C19B H19C 0.99 . ?
C19B H19D 0.99 . ?
C20B C21B 1.501(19) . ?
C20B H20C 0.99 . ?
C20B H20D 0.99 . ?
C21B H21D 0.98 . ?
C21B H21E 0.98 . ?
C21B H21F 0.98 . ?
C22 O7 1.193(4) . ?
C22 O8 1.311(4) . ?
C23 O8 1.461(4) . ?
C23 C24 1.464(6) . ?
C23 H23A 0.99 . ?
C23 H23B 0.99 . ?
C24 C25 1.514(5) . ?
C24 H24A 0.99 . ?
C24 H24B 0.99 . ?
C25 H25A 0.98 . ?
C25 H25B 0.98 . ?
C25 H25C 0.98 . ?
O5B O6B 1.79(2) . ?

loop_
_geom_torsion_atom_site_label_1
_geom_torsion_atom_site_label_2
_geom_torsion_atom_site_label_3
_geom_torsion_atom_site_label_4
_geom_torsion
_geom_torsion_site_symmetry_1
_geom_torsion_site_symmetry_2
_geom_torsion_site_symmetry_3
_geom_torsion_site_symmetry_4
_geom_torsion_publ_flag
C6 C1 C2 C3 3.0(5) . . . . ?
C10 C1 C2 C3 -179.3(3) . . . . ?
C6 C1 C2 C14 -174.9(3) . . . . ?
C10 C1 C2 C14 2.7(5) . . . . ?
C1 C2 C3 C4 -1.1(5) . . . . ?
C14 C2 C3 C4 176.8(3) . . . . ?
C1 C2 C3 C18 178.6(4) . . . . ?
C14 C2 C3 C18 -3.5(5) . . . . ?
C2 C3 C4 C5 -0.2(5) . . . . ?
C18 C3 C4 C5 -180.0(4) . . . . ?
C2 C3 C4 C22 175.1(3) . . . . ?
C18 C3 C4 C22 -4.6(5) . . . . ?
C3 C4 C5 C9 -179.6(3) . . . . ?
C22 C4 C5 C9 5.0(5) . . . . ?
C3 C4 C5 C6 -0.3(5) . . . . ?
C22 C4 C5 C6 -175.6(3) . . . . ?
C9 C5 C6 C7 1.6(5) . . . . ?
C4 C5 C6 C7 -177.7(3) . . . . ?
C9 C5 C6 C1 -178.7(3) . . . . ?
C4 C5 C6 C1 2.0(5) . . . . ?
C2 C1 C6 C7 176.3(3) . . . . ?
C10 C1 C6 C7 -1.4(5) . . . . ?
C2 C1 C6 C5 -3.4(5) . . . . ?
C10 C1 C6 C5 179.0(3) . . . . ?
C5 C6 C7 C8 -1.5(5) . . . . ?
C1 C6 C7 C8 178.8(3) . . . . ?
C6 C7 C8 C9 -179.2(3) . . . 2_666 ?
C6 C7 C8 C8 0.6(6) . . . 2_666 ?
C4 C5 C9 C8 178.4(3) . . . 2_666 ?
C6 C5 C9 C8 -0.9(5) . . . 2_666 ?
C2 C1 C10 O1 -55.4(4) . . . . ?
C6 C1 C10 O1 122.4(4) . . . . ?
C2 C1 C10 O2 123.4(3) . . . . ?
C6 C1 C10 O2 -58.9(4) . . . . ?
O2 C11 C12A C13A 179.7(6) . . . . ?
C12B C11 C12A C13A -66.7(12) . . . . ?
O2 C11 C12B C13B 72.9(7) . . . . ?
C12A C11 C12B C13B -2.0(9) . . . . ?
C1 C2 C14 O3 116.6(4) . . . . ?
C3 C2 C14 O3 -61.4(4) . . . . ?
C1 C2 C14 O4 -62.5(4) . . . . ?
C3 C2 C14 O4 119.6(3) . . . . ?
O4 C15 C16 C17 -64.2(4) . . . . ?
C4 C3 C18 O6B 145.3(15) . . . . ?
C2 C3 C18 O6B -34.4(16) . . . . ?
C4 C3 C18 O5B -9.7(10) . . . . ?
C2 C3 C18 O5B 170.6(8) . . . . ?
C4 C3 C18 O5A -52.8(7) . . . . ?
C2 C3 C18 O5A 127.4(6) . . . . ?
C4 C3 C18 O6A 137.4(8) . . . . ?
C2 C3 C18 O6A -42.3(9) . . . . ?
O6A C19A C20A C21A 76.5(11) . . . . ?
O6B C19B C20B C21B 65(2) . . . . ?
C3 C4 C22 O7 -73.1(5) . . . . ?
C5 C4 C22 O7 102.4(4) . . . . ?
C3 C4 C22 O8 111.2(4) . . . . ?
C5 C4 C22 O8 -73.3(4) . . . . ?
O8 C23 C24 C25 176.6(4) . . . . ?
O1 C10 O2 C11 -1.5(5) . . . . ?
C1 C10 O2 C11 179.7(2) . . . . ?
C12B C11 O2 C10 -173.4(5) . . . . ?
C12A C11 O2 C10 -144.6(5) . . . . ?
O3 C14 O4 C15 -2.8(5) . . . . ?
C2 C14 O4 C15 176.2(3) . . . . ?
C16 C15 O4 C14 -128.6(4) . . . . ?
C20A C19A O6A C18 -148.3(13) . . . . ?
O6B C18 O6A C19A 44(8) . . . . ?
O5B C18 O6A C19A -17.4(16) . . . . ?
O5A C18 O6A C19A 20(2) . . . . ?
C3 C18 O6A C19A -172.8(10) . . . . ?
O5A C18 O5B O6B -127.0(15) . . . . ?
C3 C18 O5B O6B 157.7(15) . . . . ?
O6A C18 O5B O6B 10.4(19) . . . . ?
O5B C18 O6B C19B -28(2) . . . . ?
O5A C18 O6B C19B 10(3) . . . . ?
C3 C18 O6B C19B 170.0(13) . . . . ?
O6A C18 O6B C19B -150(11) . . . . ?
O5A C18 O6B O5B 38.3(9) . . . . ?
C3 C18 O6B O5B -161.7(12) . . . . ?
O6A C18 O6B O5B -122(9) . . . . ?
C20B C19B O6B C18 158.9(19) . . . . ?
C20B C19B O6B O5B 140.9(13) . . . . ?
C18 O5B O6B C19B 155.0(19) . . . . ?
O7 C22 O8 C23 3.1(5) . . . . ?
C4 C22 O8 C23 178.6(3) . . . . ?
C24 C23 O8 C22 179.8(4) . . . . ?
